data_2212448
loop_
_publ_author_name
'Dong, Bao-Xia'
'Peng, Jun'

_publ_section_title
;
 Poly[[pentaaquatris(\m~3~,\m~2~-pyridine-3,4-dicarboxylato)dilanthanum(III)]
 monohydrate]
;
_journal_coeditor_code BH2072
_journal_issue 3
_journal_name_full 'Acta Crystallographica Section E'
_journal_page_first m886
_journal_page_last m888
_journal_paper_doi 10.1107/S1600536807008458
_journal_volume 63
_journal_year 2007
_chemical_formula_iupac '[La2 (C7 H3 N O4)3 (H2 O)5], H2 O'
_chemical_formula_moiety 'C21 H19 La2 N3 O17, H2 O'
_chemical_formula_sum 'C21 H21 La2 N3 O18'
_chemical_formula_weight 881.23
_chemical_name_systematic
;
Poly[[pentaaquatris(\m~3~,\m~2~-pyridine-3,4-dicarboxylato)bislanthanum(III)]
monohydrate]
;
_space_group_IT_number 2
_symmetry_cell_setting triclinic
_symmetry_space_group_name_Hall '-P 1'
_symmetry_space_group_name_H-M 'P -1'
_atom_sites_solution_hydrogens geom
_atom_sites_solution_primary direct
_atom_sites_solution_secondary difmap
_audit_creation_method SHELXL97
_cell_angle_alpha 115.0160(12)
_cell_angle_beta 92.9560(13)
_cell_angle_gamma 114.4730(12)
_cell_formula_units_Z 2
_cell_length_a 11.8240(10)
_cell_length_b 11.8561(10)
_cell_length_c 11.9130(10)
_cell_measurement_reflns_used 4530
_cell_measurement_temperature 293(2)
_cell_measurement_theta_max 26.00
_cell_measurement_theta_min 1.96
_cell_volume 1324.3(2)
_computing_cell_refinement SMART
_computing_data_collection 'SMART (Bruker, 2002)'
_computing_data_reduction 'SAINT (Bruker, 2002)'
_computing_molecular_graphics 'SHELXTL-Plus (Sheldrick, 1997)'
_computing_publication_material SHELXTL-Plus
_computing_structure_refinement 'SHELXL97 (Sheldrick, 1997)'
_computing_structure_solution 'SHELXS97 (Sheldrick, 1997)'
_diffrn_ambient_temperature 293(2)
_diffrn_measured_fraction_theta_full 0.978
_diffrn_measured_fraction_theta_max 0.978
_diffrn_measurement_device_type 'Bruker SMART APEXII CCD'
_diffrn_measurement_method '\f and \w'
_diffrn_radiation_monochromator graphite
_diffrn_radiation_source 'fine-focus sealed tube'
_diffrn_radiation_type MoK\a
_diffrn_radiation_wavelength 0.71073
_diffrn_reflns_av_R_equivalents 0.0225
_diffrn_reflns_av_sigmaI/netI 0.0401
_diffrn_reflns_limit_h_max 13
_diffrn_reflns_limit_h_min -14
_diffrn_reflns_limit_k_max 14
_diffrn_reflns_limit_k_min -10
_diffrn_reflns_limit_l_max 12
_diffrn_reflns_limit_l_min -14
_diffrn_reflns_number 7239
_diffrn_reflns_theta_full 26.00
_diffrn_reflns_theta_max 26.00
_diffrn_reflns_theta_min 1.96
_diffrn_standards_decay_% 0
_diffrn_standards_interval_count 0
_diffrn_standards_interval_time 0
_diffrn_standards_number 0
_exptl_absorpt_coefficient_mu 3.277
_exptl_absorpt_correction_T_max 0.554
_exptl_absorpt_correction_T_min 0.403
_exptl_absorpt_correction_type multi-scan
_exptl_absorpt_process_details '(SADABS; Bruker, 2002)'
_exptl_crystal_colour yellow
_exptl_crystal_density_diffrn 2.210
_exptl_crystal_density_method 'not measured'
_exptl_crystal_description block
_exptl_crystal_F_000 852
_exptl_crystal_size_max 0.28
_exptl_crystal_size_mid 0.22
_exptl_crystal_size_min 0.18
_refine_diff_density_max 1.989
_refine_diff_density_min -1.637
_refine_ls_extinction_method none
_refine_ls_goodness_of_fit_ref 1.177
_refine_ls_hydrogen_treatment mixed
_refine_ls_matrix_type full
_refine_ls_number_parameters 426
_refine_ls_number_reflns 5101
_refine_ls_number_restraints 15
_refine_ls_restrained_S_all 1.176
_refine_ls_R_factor_all 0.0395
_refine_ls_R_factor_gt 0.0353
_refine_ls_shift/su_max 0.001
_refine_ls_shift/su_mean 0.000
_refine_ls_structure_factor_coef Fsqd
_refine_ls_weighting_details 'calc w=1/[\s^2^(Fo^2^)+(0.0593P)^2^] where P=(Fo^2^+2Fc^2^)/3'
_refine_ls_weighting_scheme calc
_refine_ls_wR_factor_gt 0.0960
_refine_ls_wR_factor_ref 0.1020
_reflns_number_gt 4530
_reflns_number_total 5101
_reflns_threshold_expression I>2\s(I)
_cod_data_source_file bh2072.cif
_cod_data_source_block I
_cod_database_code 2212448
_cod_database_fobs_code 2212448

loop_
_symmetry_equiv_pos_as_xyz
'x, y, z'
'-x, -y, -z'

loop_
_atom_site_type_symbol
_atom_site_label
_atom_site_fract_x
_atom_site_fract_y
_atom_site_fract_z
_atom_site_U_iso_or_equiv
_atom_site_adp_type
_atom_site_calc_flag
_atom_site_refinement_flags
_atom_site_occupancy
_atom_site_disorder_assembly
_atom_site_disorder_group
La La1 0.47729(2) 0.17958(2) 0.21672(2) 0.01908(10) Uani d . 1 . .
La La2 0.83166(2) 0.53334(2) 0.54576(2) 0.01794(10) Uani d . 1 . .
O O1 0.5814(3) 0.3422(3) 0.4696(3) 0.0214(6) Uani d . 1 . .
O O2 0.4728(3) 0.1125(3) 0.4013(3) 0.0258(7) Uani d . 1 . .
O O3 0.7209(3) 0.5906(3) 0.7237(3) 0.0301(8) Uani d . 1 . .
O O4 0.7938(3) 0.3186(3) 0.5750(3) 0.0320(8) Uani d . 1 . .
O O5 0.9185(3) 0.3484(3) 0.4483(3) 0.0242(7) Uani d . 1 . .
O O6 0.8656(4) 0.0935(4) 0.1811(4) 0.0452(10) Uani d . 1 . .
O O7 0.7142(3) 0.3714(3) 0.2803(3) 0.0272(7) Uani d . 1 . .
O O8 0.8768(3) 0.5834(4) 0.3587(3) 0.0337(8) Uani d . 1 . .
O O9 0.5530(3) 0.1724(4) 0.0321(3) 0.0313(8) Uani d . 1 . .
O O10 0.4691(3) 0.4127(3) 0.2887(3) 0.0275(7) Uani d . 1 . .
O O11 0.3310(4) -0.0836(4) 0.0812(4) 0.0447(11) Uani d . 1 . .
O O12 0.9372(3) 0.7957(3) 0.6852(3) 0.0291(8) Uani d . 1 . .
N N1 0.4513(4) 0.1612(4) 0.7587(4) 0.0272(9) Uani d . 1 . .
N N2 0.8080(4) -0.0370(5) 0.5366(5) 0.0325(10) Uani d . 1 . .
N N3 0.8499(5) 0.4699(6) -0.0888(5) 0.0488(13) Uani d . 1 . .
C C1 0.5271(4) 0.2367(4) 0.4902(4) 0.0179(9) Uani d . 1 . .
C C2 0.5188(4) 0.2657(5) 0.6238(4) 0.0188(9) Uani d . 1 . .
C C3 0.4735(4) 0.1531(5) 0.6491(5) 0.0219(9) Uani d . 1 . .
H H3 0.4576 0.0652 0.5837 0.026 Uiso calc R 1 . .
C C4 0.4729(6) 0.2888(5) 0.8520(5) 0.0340(12) Uani d . 1 . .
H H4 0.4556 0.2970 0.9295 0.041 Uiso calc R 1 . .
C C5 0.5191(5) 0.4064(5) 0.8374(5) 0.0326(12) Uani d . 1 . .
H H5 0.5329 0.4925 0.9045 0.039 Uiso calc R 1 . .
C C6 0.5456(4) 0.3986(5) 0.7225(4) 0.0207(9) Uani d . 1 . .
C C7 0.6044(4) 0.5346(4) 0.7162(4) 0.0188(9) Uani d . 1 . .
C C8 0.8555(4) 0.2782(5) 0.5008(4) 0.0221(9) Uani d . 1 . .
C C9 0.8553(4) 0.1424(4) 0.4736(5) 0.0238(10) Uani d . 1 . .
C C10 0.8147(5) 0.0851(5) 0.5538(5) 0.0326(12) Uani d . 1 . .
H H10 0.7908 0.1344 0.6237 0.039 Uiso calc R 1 . .
C C11 0.8341(5) -0.1098(5) 0.4309(6) 0.0355(13) Uani d . 1 . .
H H11 0.8249 -0.1977 0.4139 0.043 Uiso calc R 1 . .
C C12 0.8736(5) -0.0631(5) 0.3461(5) 0.0326(12) Uani d . 1 . .
H H12 0.8901 -0.1190 0.2734 0.039 Uiso calc R 1 . .
C C13 0.8892(4) 0.0675(4) 0.3679(4) 0.0223(9) Uani d . 1 . .
C C14 0.9410(4) 0.1249(5) 0.2795(5) 0.0236(10) Uani d . 1 . .
C C15 0.7961(4) 0.4691(5) 0.2654(4) 0.0203(9) Uani d . 1 . .
C C16 0.8024(4) 0.4559(5) 0.1336(4) 0.0229(10) Uani d . 1 . .
C C17 0.8792(5) 0.5820(6) 0.1343(5) 0.0347(12) Uani d . 1 . .
H H17 0.9196 0.6662 0.2125 0.042 Uiso calc R 1 . .
C C18 0.8968(5) 0.5859(6) 0.0250(6) 0.0390(13) Uani d . 1 . .
H H18 0.9439 0.6737 0.0297 0.047 Uiso calc R 1 . .
C C19 0.7764(5) 0.3429(7) -0.0929(5) 0.0388(13) Uani d . 1 . .
H H19 0.7446 0.2600 -0.1716 0.047 Uiso calc R 1 . .
C C20 0.7467(5) 0.3315(5) 0.0151(4) 0.0272(10) Uani d . 1 . .
C C21 0.6481(5) 0.1856(5) -0.0114(4) 0.0309(11) Uani d . 1 . .
O O1W 0.6319(3) 0.0880(4) 0.2310(4) 0.0289(7) Uani d D 1 . .
H H1A 0.675(5) 0.110(5) 0.181(4) 0.043 Uiso d D 1 . .
H H1B 0.616(6) 0.004(3) 0.218(5) 0.043 Uiso d D 1 . .
O O2W 0.2679(4) 0.1324(4) 0.2916(4) 0.0352(8) Uani d D 1 . .
H H2A 0.217(5) 0.083(5) 0.325(6) 0.053 Uiso d D 1 . .
H H2B 0.242(5) 0.193(5) 0.294(6) 0.053 Uiso d D 1 . .
O O3W 0.2996(5) 0.1526(5) 0.0514(4) 0.0517(12) Uani d D 1 . .
H H3A 0.299(7) 0.231(4) 0.064(6) 0.078 Uiso d D 1 . .
H H3B 0.248(6) 0.081(4) -0.024(3) 0.078 Uiso d D 1 . .
O O4W 0.9775(4) 0.6033(5) 0.7572(4) 0.0422(10) Uani d D 1 . .
H H4A 1.053(3) 0.675(5) 0.808(4) 0.063 Uiso d D 1 . .
H H4B 0.931(5) 0.565(6) 0.799(5) 0.063 Uiso d D 1 . .
O O5W 0.6857(3) 0.6179(4) 0.4853(3) 0.0282(7) Uani d D 1 . .
H H5A 0.691(4) 0.685(4) 0.560(3) 0.042 Uiso d D 1 . .
H H5B 0.6051(19) 0.570(5) 0.437(4) 0.042 Uiso d D 1 . .
O O6W -0.0874(16) -0.1404(17) -0.0425(16) 0.121(5) Uiso d P 0.50 A 1
O O7W 0.0300(19) -0.133(2) 0.038(2) 0.155(7) Uiso d P 0.50 B 2

loop_
_atom_site_aniso_label
_atom_site_aniso_U_11
_atom_site_aniso_U_22
_atom_site_aniso_U_33
_atom_site_aniso_U_12
_atom_site_aniso_U_13
_atom_site_aniso_U_23
La1 0.02361(17) 0.01773(15) 0.01591(15) 0.01187(12) 0.00534(11) 0.00640(12)
La2 0.01961(16) 0.01719(15) 0.01955(16) 0.01092(12) 0.00644(11) 0.00894(12)
O1 0.0261(16) 0.0210(15) 0.0211(16) 0.0126(13) 0.0066(13) 0.0123(13)
O2 0.0327(18) 0.0217(16) 0.0234(17) 0.0143(14) 0.0082(14) 0.0101(14)
O3 0.0329(19) 0.0233(16) 0.0286(18) 0.0099(15) 0.0119(15) 0.0112(15)
O4 0.043(2) 0.0287(17) 0.039(2) 0.0240(16) 0.0232(17) 0.0207(16)
O5 0.0267(17) 0.0209(15) 0.0279(17) 0.0130(14) 0.0099(14) 0.0125(14)
O6 0.036(2) 0.052(2) 0.028(2) 0.0089(19) 0.0019(17) 0.0165(18)
O7 0.0337(19) 0.0247(17) 0.0214(17) 0.0108(15) 0.0094(14) 0.0130(14)
O8 0.036(2) 0.0280(18) 0.0207(18) 0.0048(16) 0.0049(15) 0.0088(15)
O9 0.0317(19) 0.0382(19) 0.0211(17) 0.0151(16) 0.0080(14) 0.0138(15)
O10 0.0282(17) 0.0223(16) 0.0338(19) 0.0155(14) 0.0049(15) 0.0123(15)
O11 0.038(2) 0.028(2) 0.042(2) 0.0149(17) 0.0053(18) -0.0024(18)
O12 0.0252(18) 0.0208(16) 0.0317(19) 0.0081(14) 0.0076(15) 0.0078(15)
N1 0.030(2) 0.030(2) 0.032(2) 0.0174(19) 0.0115(18) 0.0205(19)
N2 0.027(2) 0.033(2) 0.052(3) 0.0182(19) 0.017(2) 0.028(2)
N3 0.049(3) 0.072(4) 0.043(3) 0.033(3) 0.019(2) 0.038(3)
C1 0.018(2) 0.020(2) 0.019(2) 0.0119(17) 0.0047(17) 0.0085(18)
C2 0.017(2) 0.024(2) 0.023(2) 0.0126(18) 0.0077(17) 0.0153(19)
C3 0.022(2) 0.020(2) 0.026(2) 0.0134(19) 0.0057(19) 0.010(2)
C4 0.054(3) 0.036(3) 0.030(3) 0.030(3) 0.025(3) 0.022(2)
C5 0.047(3) 0.027(3) 0.028(3) 0.021(2) 0.021(2) 0.013(2)
C6 0.019(2) 0.024(2) 0.021(2) 0.0127(18) 0.0044(18) 0.0111(19)
C7 0.022(2) 0.017(2) 0.018(2) 0.0097(18) 0.0053(17) 0.0080(17)
C8 0.016(2) 0.022(2) 0.028(2) 0.0099(18) 0.0028(18) 0.011(2)
C9 0.027(2) 0.015(2) 0.025(2) 0.0069(19) 0.007(2) 0.0088(19)
C10 0.043(3) 0.027(3) 0.034(3) 0.019(2) 0.020(2) 0.017(2)
C11 0.032(3) 0.025(2) 0.060(4) 0.019(2) 0.017(3) 0.023(3)
C12 0.029(3) 0.023(2) 0.047(3) 0.017(2) 0.013(2) 0.013(2)
C13 0.013(2) 0.018(2) 0.029(2) 0.0072(17) 0.0023(18) 0.0073(19)
C14 0.017(2) 0.022(2) 0.028(2) 0.0113(18) 0.0044(19) 0.007(2)
C15 0.017(2) 0.025(2) 0.023(2) 0.0139(18) 0.0052(18) 0.0102(19)
C16 0.026(2) 0.028(2) 0.024(2) 0.018(2) 0.0102(19) 0.016(2)
C17 0.041(3) 0.033(3) 0.035(3) 0.018(2) 0.012(2) 0.020(2)
C18 0.044(3) 0.039(3) 0.042(3) 0.015(3) 0.016(3) 0.031(3)
C19 0.038(3) 0.054(3) 0.024(3) 0.024(3) 0.010(2) 0.017(3)
C20 0.030(3) 0.037(3) 0.019(2) 0.020(2) 0.0085(19) 0.012(2)
C21 0.043(3) 0.024(2) 0.013(2) 0.013(2) 0.002(2) 0.0021(19)
O1W 0.0274(18) 0.0307(18) 0.041(2) 0.0181(15) 0.0132(16) 0.0238(17)
O2W 0.039(2) 0.037(2) 0.047(2) 0.0255(18) 0.0236(18) 0.0262(18)
O3W 0.059(3) 0.046(2) 0.033(2) 0.021(2) -0.013(2) 0.012(2)
O4W 0.047(2) 0.062(3) 0.033(2) 0.034(2) 0.0136(18) 0.027(2)
O5W 0.0217(16) 0.0269(18) 0.0303(19) 0.0132(14) 0.0001(14) 0.0087(15)

loop_
_atom_type_symbol
_atom_type_description
_atom_type_scat_dispersion_real
_atom_type_scat_dispersion_imag
_atom_type_scat_source
C C 0.0033 0.0016 'International Tables Vol C Tables 4.2.6.8 and 6.1.1.4'
H H 0.0000 0.0000 'International Tables Vol C Tables 4.2.6.8 and 6.1.1.4'
N N 0.0061 0.0033 'International Tables Vol C Tables 4.2.6.8 and 6.1.1.4'
O O 0.0106 0.0060 'International Tables Vol C Tables 4.2.6.8 and 6.1.1.4'
La La -0.2871 2.4523 'International Tables Vol C Tables 4.2.6.8 and 6.1.1.4'

loop_
_geom_angle_atom_site_label_1
_geom_angle_atom_site_label_2
_geom_angle_atom_site_label_3
_geom_angle_site_symmetry_1
_geom_angle_site_symmetry_3
_geom_angle
O9 La1 O11 . . 87.30(13)
O9 La1 O1W . . 80.27(12)
O11 La1 O1W . . 79.18(12)
O9 La1 O10 . . 96.39(12)
O11 La1 O10 . . 139.32(12)
O1W La1 O10 . . 141.43(11)
O9 La1 O7 . . 67.86(11)
O11 La1 O7 . . 141.42(12)
O1W La1 O7 . . 68.19(11)
O10 La1 O7 . . 74.96(11)
O9 La1 O2W . . 140.74(13)
O11 La1 O2W . . 75.31(12)
O1W La1 O2W . . 128.57(11)
O10 La1 O2W . . 76.63(11)
O7 La1 O2W . . 141.85(11)
O9 La1 O3W . . 71.41(14)
O11 La1 O3W . . 75.05(14)
O1W La1 O3W . . 142.19(13)
O10 La1 O3W . . 68.02(12)
O7 La1 O3W . . 120.11(13)
O2W La1 O3W . . 70.20(14)
O9 La1 O2 . . 146.93(11)
O11 La1 O2 . . 81.89(13)
O1W La1 O2 . . 67.06(10)
O10 La1 O2 . . 112.10(10)
O7 La1 O2 . . 102.74(10)
O2W La1 O2 . . 65.67(11)
O3W La1 O2 . . 134.01(13)
O9 La1 O1 . . 134.43(10)
O11 La1 O1 . . 130.98(12)
O1W La1 O1 . . 83.86(11)
O10 La1 O1 . . 71.18(10)
O7 La1 O1 . . 66.58(10)
O2W La1 O1 . . 80.49(11)
O3W La1 O1 . . 133.93(12)
O2 La1 O1 . . 49.22(9)
O9 La1 C1 . . 150.32(12)
O11 La1 C1 . . 105.73(13)
O1W La1 C1 . . 76.33(11)
O10 La1 C1 . . 90.75(11)
O7 La1 C1 . . 86.48(11)
O2W La1 C1 . . 68.93(12)
O3W La1 C1 . . 137.26(14)
O2 La1 C1 . . 24.22(11)
O1 La1 C1 . . 25.24(10)
O12 La2 O5W . . 72.36(11)
O12 La2 O3 . . 71.16(10)
O5W La2 O3 . . 72.95(12)
O12 La2 O8 . . 86.16(11)
O5W La2 O8 . . 68.06(12)
O3 La2 O8 . . 139.31(12)
O12 La2 O4W . . 71.20(13)
O5W La2 O4W . . 135.05(12)
O3 La2 O4W . . 71.03(12)
O8 La2 O4W . . 133.38(12)
O12 La2 O4 . . 136.68(12)
O5W La2 O4 . . 134.55(11)
O3 La2 O4 . . 84.79(11)
O8 La2 O4 . . 131.78(11)
O4W La2 O4 . . 67.03(13)
O12 La2 O5 . . 134.17(10)
O5W La2 O5 . . 142.99(11)
O3 La2 O5 . . 133.66(10)
O8 La2 O5 . . 86.29(11)
O4W La2 O5 . . 81.96(12)
O4 La2 O5 . . 49.64(10)
O12 La2 O1 . . 128.80(10)
O5W La2 O1 . . 67.42(10)
O3 La2 O1 . . 67.78(10)
O8 La2 O1 . . 106.08(10)
O4W La2 O1 . . 119.99(12)
O4 La2 O1 . . 67.56(11)
O5 La2 O1 . . 96.67(9)
O12 La2 O5 . 2_766 69.80(10)
O5W La2 O5 . 2_766 120.63(10)
O3 La2 O5 . 2_766 130.61(10)
O8 La2 O5 . 2_766 65.40(11)
O4W La2 O5 . 2_766 68.60(12)
O4 La2 O5 . 2_766 104.06(10)
O5 La2 O5 . 2_766 65.99(11)
O1 La2 O5 . 2_766 160.38(9)
O12 La2 O7 . . 128.65(11)
O5W La2 O7 . . 70.39(11)
O3 La2 O7 . . 126.90(11)
O8 La2 O7 . . 47.53(10)
O4W La2 O7 . . 154.54(12)
O4 La2 O7 . . 94.64(11)
O5 La2 O7 . . 72.61(10)
O1 La2 O7 . . 63.31(9)
O5 La2 O7 2_766 . 101.12(9)
O12 La2 C8 . . 142.84(12)
O5W La2 C8 . . 144.54(11)
O3 La2 C8 . . 109.11(12)
O8 La2 C8 . . 109.25(12)
O4W La2 C8 . . 73.98(13)
O4 La2 C8 . . 24.47(11)
O5 La2 C8 . . 25.22(11)
O1 La2 C8 . . 80.46(11)
O5 La2 C8 2_766 . 85.82(11)
O7 La2 C8 . . 82.26(11)
O12 La2 C15 . . 107.82(12)
O5W La2 C15 . . 68.26(11)
O3 La2 C15 . . 139.08(11)
O8 La2 C15 . . 23.36(11)
O4W La2 C15 . . 149.15(12)
O4 La2 C15 . . 113.77(12)
O5 La2 C15 . . 77.64(11)
O1 La2 C15 . . 85.45(10)
O5 La2 C15 2_766 . 81.97(11)
O7 La2 C15 . . 24.21(10)
C8 La2 C15 . . 95.48(13)
C1 O1 La1 . . 92.8(2)
C1 O1 La2 . . 128.6(3)
La1 O1 La2 . . 115.72(11)
C1 O2 La1 . . 95.0(3)
C7 O3 La2 . . 128.5(3)
C8 O4 La2 . . 96.3(3)
C8 O5 La2 . . 91.8(3)
C8 O5 La2 . 2_766 132.8(3)
La2 O5 La2 . 2_766 114.01(11)
C15 O7 La1 . . 148.1(3)
C15 O7 La2 . . 89.7(3)
La1 O7 La2 . . 114.17(11)
C15 O8 La2 . . 101.3(3)
C21 O9 La1 . . 143.5(3)
C7 O10 La1 2_666 . 144.3(3)
C21 O11 La1 2_655 . 132.4(3)
C14 O12 La2 2_766 . 122.9(3)
C3 N1 C4 . . 116.8(4)
C11 N2 C10 . . 116.4(5)
C18 N3 C19 . . 117.0(5)
O2 C1 O1 . . 121.8(4)
O2 C1 C2 . . 119.2(4)
O1 C1 C2 . . 118.7(4)
O2 C1 La1 . . 60.8(2)
O1 C1 La1 . . 62.0(2)
C2 C1 La1 . . 164.8(3)
C3 C2 C6 . . 117.9(4)
C3 C2 C1 . . 118.6(4)
C6 C2 C1 . . 123.3(4)
N1 C3 C2 . . 125.0(4)
N1 C3 H3 . . 117.5
C2 C3 H3 . . 117.5
N1 C4 C5 . . 122.8(5)
N1 C4 H4 . . 118.6
C5 C4 H4 . . 118.6
C4 C5 C6 . . 120.4(5)
C4 C5 H5 . . 119.8
C6 C5 H5 . . 119.8
C5 C6 C2 . . 117.2(4)
C5 C6 C7 . . 117.5(4)
C2 C6 C7 . . 125.4(4)
O3 C7 O10 . 2_666 125.1(4)
O3 C7 C6 . . 117.9(4)
O10 C7 C6 2_666 . 116.9(4)
O4 C8 O5 . . 122.0(4)
O4 C8 C9 . . 118.4(4)
O5 C8 C9 . . 119.6(4)
O4 C8 La2 . . 59.2(2)
O5 C8 La2 . . 63.0(2)
C9 C8 La2 . . 175.1(3)
C10 C9 C13 . . 118.1(4)
C10 C9 C8 . . 119.1(4)
C13 C9 C8 . . 122.8(4)
N2 C10 C9 . . 124.0(5)
N2 C10 H10 . . 118.0
C9 C10 H10 . . 118.0
N2 C11 C12 . . 123.8(5)
N2 C11 H11 . . 118.1
C12 C11 H11 . . 118.1
C11 C12 C13 . . 120.0(5)
C11 C12 H12 . . 120.0
C13 C12 H12 . . 120.0
C12 C13 C9 . . 117.5(4)
C12 C13 C14 . . 120.6(4)
C9 C13 C14 . . 121.9(4)
O6 C14 O12 . 2_766 125.4(5)
O6 C14 C13 . . 120.0(4)
O12 C14 C13 2_766 . 114.6(4)
O8 C15 O7 . . 121.3(4)
O8 C15 C16 . . 115.9(4)
O7 C15 C16 . . 122.9(4)
O8 C15 La2 . . 55.3(2)
O7 C15 La2 . . 66.1(2)
C16 C15 La2 . . 170.3(3)
C17 C16 C20 . . 117.4(4)
C17 C16 C15 . . 115.3(4)
C20 C16 C15 . . 127.2(4)
C18 C17 C16 . . 121.8(5)
C18 C17 H17 . . 119.1
C16 C17 H17 . . 119.1
N3 C18 C17 . . 122.7(5)
N3 C18 H18 . . 118.6
C17 C18 H18 . . 118.6
N3 C19 C20 . . 123.4(5)
N3 C19 H19 . . 118.3
C20 C19 H19 . . 118.3
C16 C20 C19 . . 117.4(5)
C16 C20 C21 . . 126.6(4)
C19 C20 C21 . . 115.7(4)
O9 C21 O11 . 2_655 125.0(5)
O9 C21 C20 . . 119.0(4)
O11 C21 C20 2_655 . 116.0(4)
La1 O1W H1A . . 99(3)
La1 O1W H1B . . 129(4)
H1A O1W H1B . . 111(5)
La1 O2W H2A . . 142(3)
La1 O2W H2B . . 110(3)
H2A O2W H2B . . 107(6)
La1 O3W H3A . . 116(4)
La1 O3W H3B . . 131(4)
H3A O3W H3B . . 111(3)
La2 O4W H4A . . 134(4)
La2 O4W H4B . . 110(4)
H4A O4W H4B . . 112(3)
La2 O5W H5A . . 104(3)
La2 O5W H5B . . 131(4)
H5A O5W H5B . . 108(2)

loop_
_geom_bond_atom_site_label_1
_geom_bond_atom_site_label_2
_geom_bond_site_symmetry_2
_geom_bond_distance
_geom_bond_publ_flag
La1 O9 . 2.399(3) y
La1 O11 . 2.512(4) y
La1 O1W . 2.514(3) y
La1 O10 . 2.570(3) y
La1 O7 . 2.576(3) y
La1 O2W . 2.596(3) y
La1 O3W . 2.623(4) y
La1 O2 . 2.632(3) y
La1 O1 . 2.655(3) y
La1 C1 . 3.004(4) ?
La2 O12 . 2.488(3) y
La2 O5W . 2.533(3) y
La2 O3 . 2.544(3) y
La2 O8 . 2.565(3) y
La2 O4W . 2.570(4) y
La2 O4 . 2.574(3) y
La2 O5 . 2.655(3) y
La2 O1 . 2.673(3) y
La2 O5 2_766 2.676(3) y
La2 O7 . 2.796(3) y
La2 C8 . 2.978(5) ?
La2 C15 . 3.058(5) ?
O1 C1 . 1.282(5) ?
O2 C1 . 1.237(5) ?
O3 C7 . 1.236(5) ?
O4 C8 . 1.241(5) ?
O5 C8 . 1.269(5) ?
O5 La2 2_766 2.676(3) ?
O6 C14 . 1.247(6) ?
O7 C15 . 1.254(5) ?
O8 C15 . 1.237(6) ?
O9 C21 . 1.241(6) ?
O10 C7 2_666 1.274(5) ?
O11 C21 2_655 1.278(6) ?
O12 C14 2_766 1.271(5) ?
N1 C3 . 1.317(6) ?
N1 C4 . 1.348(7) ?
N2 C11 . 1.329(7) ?
N2 C10 . 1.340(7) ?
N3 C18 . 1.323(8) ?
N3 C19 . 1.369(8) ?
C1 C2 . 1.499(6) ?
C2 C3 . 1.387(6) ?
C2 C6 . 1.395(6) ?
C3 H3 . 0.9300 ?
C4 C5 . 1.363(7) ?
C4 H4 . 0.9300 ?
C5 C6 . 1.393(7) ?
C5 H5 . 0.9300 ?
C6 C7 . 1.507(6) ?
C7 O10 2_666 1.274(5) ?
C8 C9 . 1.501(6) ?
C9 C10 . 1.390(7) ?
C9 C13 . 1.391(6) ?
C10 H10 . 0.9300 ?
C11 C12 . 1.361(8) ?
C11 H11 . 0.9300 ?
C12 C13 . 1.384(6) ?
C12 H12 . 0.9300 ?
C13 C14 . 1.509(7) ?
C14 O12 2_766 1.271(5) ?
C15 C16 . 1.519(6) ?
C16 C17 . 1.387(7) ?
C16 C20 . 1.393(7) ?
C17 C18 . 1.346(7) ?
C17 H17 . 0.9300 ?
C18 H18 . 0.9300 ?
C19 C20 . 1.397(7) ?
C19 H19 . 0.9300 ?
C20 C21 . 1.510(7) ?
C21 O11 2_655 1.278(6) ?
O1W H1A . 0.86(6) ?
O1W H1B . 0.87(5) ?
O2W H2A . 0.89(6) ?
O2W H2B . 0.88(6) ?
O3W H3A . 0.88(6) ?
O3W H3B . 0.88(5) ?
O4W H4A . 0.88(5) ?
O4W H4B . 0.88(6) ?
O5W H5A . 0.89(4) ?
O5W H5B . 0.88(4) ?

loop_
_geom_hbond_atom_site_label_D
_geom_hbond_atom_site_label_H
_geom_hbond_atom_site_label_A
_geom_hbond_site_symmetry_A
_geom_hbond_distance_DH
_geom_hbond_distance_HA
_geom_hbond_distance_DA
_geom_hbond_angle_DHA
_geom_hbond_publ_flag
O1W H1A O6 1_555 0.86(6) 2.34(6) 2.837(7) 117(5) yes
O1W H1B N1 2_656 0.87(5) 1.93(4) 2.761(6) 158(5) yes
O2W H2A N2 2_656 0.89(6) 1.94(6) 2.753(7) 150(6) yes
O2W H2B O5W 2_666 0.88(6) 2.42(6) 2.825(6) 108(5) yes
O2W H2B O12 2_666 0.88(6) 2.20(6) 2.875(6) 133(6) yes
O3W H3B O6 2_655 0.88(4) 1.94(4) 2.808(6) 172(6) yes
O4W H4B N3 1_556 0.88(6) 2.12(7) 2.984(8) 170(3) yes
O5W H5A O2W 2_666 0.89(4) 1.96(4) 2.825(6) 164(5) yes
O5W H5B O10 1_555 0.88(4) 1.90(5) 2.714(5) 152(3) yes

loop_
_geom_torsion_atom_site_label_1
_geom_torsion_atom_site_label_2
_geom_torsion_atom_site_label_3
_geom_torsion_atom_site_label_4
_geom_torsion_site_symmetry_1
_geom_torsion_site_symmetry_4
_geom_torsion
O9 La1 O1 C1 . . -140.7(2)
O11 La1 O1 C1 . . -0.9(3)
O1W La1 O1 C1 . . -70.8(2)
O10 La1 O1 C1 . . 139.1(3)
O7 La1 O1 C1 . . -139.6(3)
O2W La1 O1 C1 . . 60.0(2)
O3W La1 O1 C1 . . 110.4(3)
O2 La1 O1 C1 . . -5.9(2)
O9 La1 O1 La2 . . -5.0(2)
O11 La1 O1 La2 . . 134.85(14)
O1W La1 O1 La2 . . 64.94(13)
O10 La1 O1 La2 . . -85.23(13)
O7 La1 O1 La2 . . -3.92(10)
O2W La1 O1 La2 . . -164.24(14)
O3W La1 O1 La2 . . -113.91(18)
O2 La1 O1 La2 . . 129.79(18)
C1 La1 O1 La2 . . 135.7(3)
O12 La2 O1 C1 . . -119.9(3)
O5W La2 O1 C1 . . -160.8(4)
O3 La2 O1 C1 . . -80.8(3)
O8 La2 O1 C1 . . 142.0(3)
O4W La2 O1 C1 . . -30.6(4)
O4 La2 O1 C1 . . 12.8(3)
O5 La2 O1 C1 . . 53.9(3)
O5 La2 O1 C1 2_766 . 80.7(4)
O7 La2 O1 C1 . . 120.6(4)
C8 La2 O1 C1 . . 34.5(3)
C15 La2 O1 C1 . . 130.9(3)
O12 La2 O1 La1 . . 123.23(14)
O5W La2 O1 La1 . . 82.30(14)
O3 La2 O1 La1 . . 162.34(16)
O8 La2 O1 La1 . . 25.05(15)
O4W La2 O1 La1 . . -147.53(14)
O4 La2 O1 La1 . . -104.08(14)
O5 La2 O1 La1 . . -62.99(13)
O5 La2 O1 La1 2_766 . -36.2(3)
O7 La2 O1 La1 . . 3.71(10)
C8 La2 O1 La1 . . -82.38(14)
C15 La2 O1 La1 . . 13.97(13)
O9 La1 O2 C1 . . 117.8(3)
O11 La1 O2 C1 . . -170.0(3)
O1W La1 O2 C1 . . 108.4(3)
O10 La1 O2 C1 . . -29.7(3)
O7 La1 O2 C1 . . 49.0(3)
O2W La1 O2 C1 . . -92.5(3)
O3W La1 O2 C1 . . -110.0(3)
O1 La1 O2 C1 . . 6.2(2)
O12 La2 O3 C7 . . 139.2(4)
O5W La2 O3 C7 . . 62.5(4)
O8 La2 O3 C7 . . 79.6(4)
O4W La2 O3 C7 . . -144.9(4)
O4 La2 O3 C7 . . -77.4(4)
O5 La2 O3 C7 . . -87.0(4)
O1 La2 O3 C7 . . -9.5(4)
O5 La2 O3 C7 2_766 . 178.5(3)
O7 La2 O3 C7 . . 14.5(4)
C8 La2 O3 C7 . . -80.2(4)
C15 La2 O3 C7 . . 43.5(4)
O12 La2 O4 C8 . . -118.3(3)
O5W La2 O4 C8 . . 126.6(3)
O3 La2 O4 C8 . . -173.6(3)
O8 La2 O4 C8 . . 26.4(3)
O4W La2 O4 C8 . . -102.0(3)
O5 La2 O4 C8 . . -2.7(3)
O1 La2 O4 C8 . . 118.3(3)
O5 La2 O4 C8 2_766 . -43.0(3)
O7 La2 O4 C8 . . 59.7(3)
C15 La2 O4 C8 . . 44.3(3)
O12 La2 O5 C8 . . 123.0(3)
O5W La2 O5 C8 . . -111.0(3)
O3 La2 O5 C8 . . 15.3(3)
O8 La2 O5 C8 . . -156.0(3)
O4W La2 O5 C8 . . 69.3(3)
O4 La2 O5 C8 . . 2.7(2)
O1 La2 O5 C8 . . -50.2(3)
O5 La2 O5 C8 2_766 . 139.3(3)
O7 La2 O5 C8 . . -109.5(3)
C15 La2 O5 C8 . . -134.0(3)
O12 La2 O5 La2 . 2_766 -16.3(2)
O5W La2 O5 La2 . 2_766 109.61(17)
O3 La2 O5 La2 . 2_766 -124.05(14)
O8 La2 O5 La2 . 2_766 64.68(13)
O4W La2 O5 La2 . 2_766 -70.09(14)
O4 La2 O5 La2 . 2_766 -136.68(19)
O1 La2 O5 La2 . 2_766 170.45(12)
O5 La2 O5 La2 2_766 2_766 0.0
O7 La2 O5 La2 . 2_766 111.15(14)
C8 La2 O5 La2 . 2_766 -139.3(3)
C15 La2 O5 La2 . 2_766 86.62(13)
O9 La1 O7 C15 . . 47.7(5)
O11 La1 O7 C15 . . 101.5(6)
O1W La1 O7 C15 . . 135.8(6)
O10 La1 O7 C15 . . -55.8(5)
O2W La1 O7 C15 . . -98.9(5)
O3W La1 O7 C15 . . -2.9(6)
O2 La1 O7 C15 . . -165.6(5)
O1 La1 O7 C15 . . -131.5(6)
C1 La1 O7 C15 . . -147.5(5)
O9 La1 O7 La2 . . -177.12(17)
O11 La1 O7 La2 . . -123.4(2)
O1W La1 O7 La2 . . -89.04(14)
O10 La1 O7 La2 . . 79.36(13)
O2W La1 O7 La2 . . 36.2(2)
O3W La1 O7 La2 . . 132.22(15)
O2 La1 O7 La2 . . -30.44(14)
O1 La1 O7 La2 . . 3.70(10)
C1 La1 O7 La2 . . -12.36(13)
O12 La2 O7 C15 . . 34.6(3)
O5W La2 O7 C15 . . 80.4(3)
O3 La2 O7 C15 . . 129.4(3)
O8 La2 O7 C15 . . 2.6(2)
O4W La2 O7 C15 . . -101.5(3)
O4 La2 O7 C15 . . -143.7(3)
O5 La2 O7 C15 . . -98.6(3)
O1 La2 O7 C15 . . 154.3(3)
O5 La2 O7 C15 2_766 . -38.3(3)
C8 La2 O7 C15 . . -122.5(3)
O12 La2 O7 La1 . . -123.50(13)
O5W La2 O7 La1 . . -77.68(14)
O3 La2 O7 La1 . . -28.73(18)
O8 La2 O7 La1 . . -155.5(2)
O4W La2 O7 La1 . . 100.4(3)
O4 La2 O7 La1 . . 58.23(14)
O5 La2 O7 La1 . . 103.30(14)
O1 La2 O7 La1 . . -3.77(10)
O5 La2 O7 La1 2_766 . 163.56(13)
C8 La2 O7 La1 . . 79.39(14)
C15 La2 O7 La1 . . -158.1(3)
O12 La2 O8 C15 . . -158.2(3)
O5W La2 O8 C15 . . -85.7(3)
O3 La2 O8 C15 . . -103.3(3)
O4W La2 O8 C15 . . 142.3(3)
O4 La2 O8 C15 . . 45.1(4)
O5 La2 O8 C15 . . 67.0(3)
O1 La2 O8 C15 . . -28.9(3)
O5 La2 O8 C15 2_766 . 132.2(3)
O7 La2 O8 C15 . . -2.7(3)
C8 La2 O8 C15 . . 56.4(3)
O11 La1 O9 C21 . . -111.5(5)
O1W La1 O9 C21 . . -32.0(5)
O10 La1 O9 C21 . . 109.2(5)
O7 La1 O9 C21 . . 38.3(5)
O2W La1 O9 C21 . . -174.2(5)
O3W La1 O9 C21 . . 173.4(6)
O2 La1 O9 C21 . . -40.9(6)
O1 La1 O9 C21 . . 39.3(6)
C1 La1 O9 C21 . . 6.2(7)
O9 La1 O10 C7 . 2_666 96.7(5)
O11 La1 O10 C7 . 2_666 3.4(6)
O1W La1 O10 C7 . 2_666 179.1(4)
O7 La1 O10 C7 . 2_666 161.7(5)
O2W La1 O10 C7 . 2_666 -44.1(5)
O3W La1 O10 C7 . 2_666 29.7(5)
O2 La1 O10 C7 . 2_666 -100.4(5)
O1 La1 O10 C7 . 2_666 -128.4(5)
C1 La1 O10 C7 . 2_666 -112.2(5)
O9 La1 O11 C21 . 2_655 51.0(5)
O1W La1 O11 C21 . 2_655 -29.6(5)
O10 La1 O11 C21 . 2_655 147.7(4)
O7 La1 O11 C21 . 2_655 2.6(6)
O2W La1 O11 C21 . 2_655 -164.5(5)
O3W La1 O11 C21 . 2_655 122.5(5)
O2 La1 O11 C21 . 2_655 -97.7(5)
O1 La1 O11 C21 . 2_655 -101.5(5)
C1 La1 O11 C21 . 2_655 -101.9(5)
O5W La2 O12 C14 . 2_766 -144.5(4)
O3 La2 O12 C14 . 2_766 138.0(4)
O8 La2 O12 C14 . 2_766 -76.3(4)
O4W La2 O12 C14 . 2_766 62.3(4)
O4 La2 O12 C14 . 2_766 78.1(4)
O5 La2 O12 C14 . 2_766 4.7(4)
O1 La2 O12 C14 . 2_766 176.1(3)
O5 La2 O12 C14 2_766 2_766 -11.2(4)
O7 La2 O12 C14 . 2_766 -99.4(4)
C8 La2 O12 C14 . 2_766 41.0(4)
C15 La2 O12 C14 . 2_766 -85.2(4)
La1 O2 C1 O1 . . -11.4(4)
La1 O2 C1 C2 . . 162.6(3)
La1 O1 C1 O2 . . 11.3(4)
La2 O1 C1 O2 . . -115.2(4)
La1 O1 C1 C2 . . -162.8(3)
La2 O1 C1 C2 . . 70.8(5)
La2 O1 C1 La1 . . -126.4(3)
O9 La1 C1 O2 . . -103.0(3)
O11 La1 C1 O2 . . 10.3(3)
O1W La1 C1 O2 . . -64.1(3)
O10 La1 C1 O2 . . 152.6(3)
O7 La1 C1 O2 . . -132.5(3)
O2W La1 C1 O2 . . 77.3(3)
O3W La1 C1 O2 . . 95.1(3)
O1 La1 C1 O2 . . -169.0(4)
O9 La1 C1 O1 . . 66.0(4)
O11 La1 C1 O1 . . 179.3(2)
O1W La1 C1 O1 . . 104.9(2)
O10 La1 C1 O1 . . -38.3(2)
O7 La1 C1 O1 . . 36.5(2)
O2W La1 C1 O1 . . -113.7(3)
O3W La1 C1 O1 . . -95.8(3)
O2 La1 C1 O1 . . 169.0(4)
O9 La1 C1 C2 . . 162.8(10)
O11 La1 C1 C2 . . -83.9(11)
O1W La1 C1 C2 . . -158.3(11)
O10 La1 C1 C2 . . 58.5(11)
O7 La1 C1 C2 . . 133.3(11)
O2W La1 C1 C2 . . -16.9(11)
O3W La1 C1 C2 . . 0.9(12)
O2 La1 C1 C2 . . -94.2(11)
O1 La1 C1 C2 . . 96.8(12)
O2 C1 C2 C3 . . 12.9(6)
O1 C1 C2 C3 . . -172.8(4)
La1 C1 C2 C3 . . 98.6(11)
O2 C1 C2 C6 . . -162.4(4)
O1 C1 C2 C6 . . 11.8(6)
La1 C1 C2 C6 . . -76.7(12)
C4 N1 C3 C2 . . 1.0(7)
C6 C2 C3 N1 . . 1.4(7)
C1 C2 C3 N1 . . -174.2(4)
C3 N1 C4 C5 . . -1.9(8)
N1 C4 C5 C6 . . 0.3(9)
C4 C5 C6 C2 . . 2.1(8)
C4 C5 C6 C7 . . -176.2(5)
C3 C2 C6 C5 . . -2.9(6)
C1 C2 C6 C5 . . 172.5(4)
C3 C2 C6 C7 . . 175.3(4)
C1 C2 C6 C7 . . -9.4(7)
La2 O3 C7 O10 . 2_666 -101.3(5)
La2 O3 C7 C6 . . 83.1(5)
C5 C6 C7 O3 . . 104.0(5)
C2 C6 C7 O3 . . -74.1(6)
C5 C6 C7 O10 . 2_666 -71.9(6)
C2 C6 C7 O10 . 2_666 110.0(5)
La2 O4 C8 O5 . . 5.2(5)
La2 O4 C8 C9 . . -175.1(4)
La2 O5 C8 O4 . . -5.0(5)
La2 O5 C8 O4 2_766 . 120.8(4)
La2 O5 C8 C9 . . 175.3(4)
La2 O5 C8 C9 2_766 . -59.0(6)
La2 O5 C8 La2 2_766 . 125.7(3)
O12 La2 C8 O4 . . 90.5(3)
O5W La2 C8 O4 . . -80.5(3)
O3 La2 C8 O4 . . 6.8(3)
O8 La2 C8 O4 . . -159.4(3)
O4W La2 C8 O4 . . 69.5(3)
O5 La2 C8 O4 . . 175.1(5)
O1 La2 C8 O4 . . -55.6(3)
O5 La2 C8 O4 2_766 . 138.5(3)
O7 La2 C8 O4 . . -119.7(3)
C15 La2 C8 O4 . . -140.0(3)
O12 La2 C8 O5 . . -84.6(3)
O5W La2 C8 O5 . . 104.4(3)
O3 La2 C8 O5 . . -168.3(2)
O8 La2 C8 O5 . . 25.5(3)
O4W La2 C8 O5 . . -105.6(3)
O4 La2 C8 O5 . . -175.1(5)
O1 La2 C8 O5 . . 129.3(3)
O5 La2 C8 O5 2_766 . -36.6(3)
O7 La2 C8 O5 . . 65.2(3)
C15 La2 C8 O5 . . 44.9(3)
O5 C8 C9 C10 . . 164.1(5)
O4 C8 C9 C13 . . 161.6(4)
O5 C8 C9 C13 . . -18.6(7)
La2 C8 C9 C13 . . 102(4)
C11 N2 C10 C9 . . -4.6(8)
C13 C9 C10 N2 . . 1.0(8)
C8 C9 C10 N2 . . 178.4(5)
C10 N2 C11 C12 . . 3.9(8)
N2 C11 C12 C13 . . 0.3(8)
C11 C12 C13 C9 . . -4.0(7)
C11 C12 C13 C14 . . 176.1(5)
C10 C9 C13 C12 . . 3.3(7)
C8 C9 C13 C12 . . -174.0(4)
C10 C9 C13 C14 . . -176.7(4)
C8 C9 C13 C14 . . 6.0(7)
C12 C13 C14 O6 . . 87.6(6)
C9 C13 C14 O6 . . -92.4(6)
C12 C13 C14 O12 . 2_766 -92.6(5)
C9 C13 C14 O12 . 2_766 87.5(5)
La2 O8 C15 O7 . . 5.2(5)
La2 O8 C15 C16 . . -175.1(3)
La1 O7 C15 O8 . . 135.2(5)
La2 O7 C15 O8 . . -4.7(4)
La1 O7 C15 C16 . . -44.4(8)
La2 O7 C15 C16 . . 175.7(4)
La1 O7 C15 La2 . . 140.0(5)
O12 La2 C15 O8 . . 22.9(3)
O5W La2 C15 O8 . . 84.8(3)
O3 La2 C15 O8 . . 104.4(3)
O4W La2 C15 O8 . . -60.1(4)
O4 La2 C15 O8 . . -144.7(3)
O5 La2 C15 O8 . . -109.9(3)
O1 La2 C15 O8 . . 152.3(3)
O5 La2 C15 O8 2_766 . -42.8(3)
O7 La2 C15 O8 . . 175.1(5)
C8 La2 C15 O8 . . -127.8(3)
O12 La2 C15 O7 . . -152.2(2)
O5W La2 C15 O7 . . -90.3(3)
O3 La2 C15 O7 . . -70.7(3)
O8 La2 C15 O7 . . -175.1(5)
O4W La2 C15 O7 . . 124.8(3)
O4 La2 C15 O7 . . 40.2(3)
O5 La2 C15 O7 . . 75.0(3)
O1 La2 C15 O7 . . -22.8(3)
O5 La2 C15 O7 2_766 . 142.1(3)
C8 La2 C15 O7 . . 57.1(3)
O8 C15 C16 C17 . . -12.8(6)
O7 C15 C16 C17 . . 166.9(5)
O8 C15 C16 C20 . . 163.0(5)
O7 C15 C16 C20 . . -17.4(7)
C20 C16 C17 C18 . . 1.9(8)
C15 C16 C17 C18 . . 178.1(5)
C19 N3 C18 C17 . . 2.8(9)
C16 C17 C18 N3 . . -4.7(9)
C18 N3 C19 C20 . . 1.8(9)
C17 C16 C20 C19 . . 2.4(7)
C15 C16 C20 C19 . . -173.3(4)
C17 C16 C20 C21 . . -172.3(5)
C15 C16 C20 C21 . . 12.0(8)
N3 C19 C20 C16 . . -4.3(8)
N3 C19 C20 C21 . . 171.0(5)
La1 O9 C21 O11 . 2_655 94.0(7)
La1 O9 C21 C20 . . -87.8(7)
C16 C20 C21 O9 . . 47.2(8)
C19 C20 C21 O9 . . -127.5(5)
C16 C20 C21 O11 . 2_655 -134.4(5)
C19 C20 C21 O11 . 2_655 50.8(7)
